data_7208392
loop_
_publ_author_name
'Zhou, Jian'
'An, Litao'
'Hu, Feilong'
'Liu, Xing'
'Zhao, Rongqing'
'Lin, Jianwu'

_publ_section_title
;
 A series of new lanthanoid thioantimonates: a rare example of
 organic-decorated cationic lanthanoid thioantimonate chains based on
 asymmetric dinuclear lanthanide complexes
;
_journal_issue 17
_journal_name_full CrystEngComm
_journal_page_first 5544
_journal_paper_doi 10.1039/c2ce25680k
_journal_volume 14
_journal_year 2012
_chemical_formula_moiety 'C12 H36 Er N8, S4 Sb '
_chemical_formula_sum 'C12 H36 Er N8 S4 Sb'
_chemical_formula_weight 709.79
_chemical_name_systematic
;
?
;
_space_group_IT_number 61
_symmetry_cell_setting orthorhombic
_symmetry_space_group_name_Hall '-P 2ac 2ab'
_symmetry_space_group_name_H-M 'P b c a'
_atom_sites_solution_hydrogens geom
_atom_sites_solution_primary direct
_atom_sites_solution_secondary difmap
_audit_creation_method SHELXL-97
_cell_angle_alpha 90.00
_cell_angle_beta 90.00
_cell_angle_gamma 90.00
_cell_formula_units_Z 8
_cell_length_a 13.441(3)
_cell_length_b 13.312(3)
_cell_length_c 26.026(5)
_cell_measurement_temperature 296(2)
_cell_measurement_theta_max 25.10
_cell_measurement_theta_min 1.56
_cell_volume 4656.7(17)
_computing_structure_refinement 'SHELXL-97 (Sheldrick, 1997)'
_computing_structure_solution 'SHELXS-97 (Sheldrick, 1990)'
_diffrn_ambient_temperature 296(2)
_diffrn_detector_area_resol_mean 7.31
_diffrn_measured_fraction_theta_full 0.999
_diffrn_measured_fraction_theta_max 0.999
_diffrn_measurement_device_type 'Rigaku Mercury'
_diffrn_measurement_method \w
_diffrn_radiation_monochromator graphite
_diffrn_radiation_source 'fine-focus sealed tube'
_diffrn_radiation_type MoK\a
_diffrn_radiation_wavelength 0.71073
_diffrn_reflns_av_R_equivalents 0.0551
_diffrn_reflns_av_sigmaI/netI 0.0353
_diffrn_reflns_limit_h_max 16
_diffrn_reflns_limit_h_min -8
_diffrn_reflns_limit_k_max 15
_diffrn_reflns_limit_k_min -15
_diffrn_reflns_limit_l_max 31
_diffrn_reflns_limit_l_min -30
_diffrn_reflns_number 25151
_diffrn_reflns_theta_full 25.10
_diffrn_reflns_theta_max 25.10
_diffrn_reflns_theta_min 1.56
_exptl_absorpt_coefficient_mu 5.114
_exptl_absorpt_correction_T_max 0.3505
_exptl_absorpt_correction_T_min 0.1767
_exptl_absorpt_correction_type multi-scan
_exptl_absorpt_process_details 'Jacobson, R. (1998) Private communication'
_exptl_crystal_colour yellow
_exptl_crystal_density_diffrn 2.025
_exptl_crystal_density_method 'not measured'
_exptl_crystal_description block
_exptl_crystal_F_000 2776
_exptl_crystal_size_max 0.16
_exptl_crystal_size_mid 0.13
_exptl_crystal_size_min 0.08
_refine_diff_density_max 0.534
_refine_diff_density_min -0.747
_refine_diff_density_rms 0.123
_refine_ls_extinction_method none
_refine_ls_goodness_of_fit_ref 1.013
_refine_ls_hydrogen_treatment constr
_refine_ls_matrix_type full
_refine_ls_number_parameters 235
_refine_ls_number_reflns 4142
_refine_ls_number_restraints 0
_refine_ls_restrained_S_all 1.013
_refine_ls_R_factor_all 0.0495
_refine_ls_R_factor_gt 0.0268
_refine_ls_shift/su_max 0.001
_refine_ls_shift/su_mean 0.000
_refine_ls_structure_factor_coef Fsqd
_refine_ls_weighting_details 'calc w=1/[\s^2^(Fo^2^)+(0.0198P)^2^+6.2292P] where P=(Fo^2^+2Fc^2^)/3'
_refine_ls_weighting_scheme calc
_refine_ls_wR_factor_gt 0.0526
_refine_ls_wR_factor_ref 0.0600
_reflns_number_gt 2915
_reflns_number_total 4142
_reflns_threshold_expression >2sigma(I)
_cod_data_source_file c2ce25680k.txt
_cod_data_source_block 3
_cod_original_sg_symbol_Hall '-P 2ac 2ab '
_cod_original_sg_symbol_H-M Pbca
_cod_original_formula_sum 'C12 H36 Er N8 S4 Sb '
_cod_database_code 7208392

loop_
_symmetry_equiv_pos_as_xyz
'x, y, z'
'-x+1/2, -y, z+1/2'
'-x, y+1/2, -z+1/2'
'x+1/2, -y+1/2, -z'
'-x, -y, -z'
'x-1/2, y, -z-1/2'
'x, -y-1/2, z-1/2'
'-x-1/2, y-1/2, z'

loop_
_atom_site_label
_atom_site_type_symbol
_atom_site_fract_x
_atom_site_fract_y
_atom_site_fract_z
_atom_site_U_iso_or_equiv
_atom_site_adp_type
_atom_site_occupancy
_atom_site_symmetry_multiplicity
_atom_site_calc_flag
_atom_site_refinement_flags
Er1 Er 0.527569(18) 0.289383(17) 0.375344(9) 0.01944(8) Uani 1 1 d .
Sb1 Sb 0.51665(3) 0.76638(2) 0.374142(15) 0.01839(9) Uani 1 1 d .
S4 S 0.34661(11) 0.79397(12) 0.38038(6) 0.0327(4) Uani 1 1 d .
S3 S 0.60426(12) 0.91766(11) 0.37246(7) 0.0415(4) Uani 1 1 d .
S2 S 0.57718(12) 0.66222(12) 0.43974(5) 0.0313(4) Uani 1 1 d .
S1 S 0.55105(12) 0.67851(11) 0.29923(5) 0.0309(4) Uani 1 1 d .
N5 N 0.3803(3) 0.2252(3) 0.32309(16) 0.0216(10) Uani 1 1 d .
H5C H 0.3245 0.2566 0.3335 0.026 Uiso 1 1 calc R
H5D H 0.3898 0.2401 0.2897 0.026 Uiso 1 1 calc R
N4 N 0.3852(3) 0.3630(3) 0.42622(17) 0.0277(12) Uani 1 1 d .
H4C H 0.3298 0.3269 0.4203 0.033 Uiso 1 1 calc R
H4D H 0.3992 0.3588 0.4600 0.033 Uiso 1 1 calc R
N2 N 0.5860(3) 0.3047(3) 0.28505(16) 0.0260(11) Uani 1 1 d .
H2C H 0.5432 0.2653 0.2670 0.031 Uiso 1 1 calc R
N6 N 0.4684(4) 0.1217(3) 0.40469(16) 0.0254(11) Uani 1 1 d .
H6C H 0.5128 0.0766 0.3918 0.030 Uiso 1 1 calc R
N8 N 0.6526(3) 0.4167(3) 0.40593(16) 0.0274(11) Uani 1 1 d .
H8C H 0.7092 0.4089 0.3878 0.033 Uiso 1 1 calc R
H8D H 0.6290 0.4786 0.3994 0.033 Uiso 1 1 calc R
N3 N 0.4654(3) 0.4475(3) 0.33424(17) 0.0262(11) Uani 1 1 d .
H3C H 0.5091 0.4963 0.3437 0.031 Uiso 1 1 calc R
C5 C 0.3673(5) 0.4801(4) 0.3545(2) 0.0315(15) Uani 1 1 d .
H5A H 0.3148 0.4395 0.3395 0.038 Uiso 1 1 calc R
H5B H 0.3554 0.5497 0.3454 0.038 Uiso 1 1 calc R
C7 C 0.3672(4) 0.1160(4) 0.3286(2) 0.0289(14) Uani 1 1 d .
H7A H 0.4197 0.0808 0.3104 0.035 Uiso 1 1 calc R
H7B H 0.3038 0.0957 0.3142 0.035 Uiso 1 1 calc R
N1 N 0.6791(4) 0.1791(4) 0.35810(18) 0.0363(13) Uani 1 1 d .
H1C H 0.7342 0.2096 0.3700 0.044 Uiso 1 1 calc R
H1D H 0.6723 0.1201 0.3746 0.044 Uiso 1 1 calc R
C6 C 0.3671(5) 0.4684(5) 0.4126(2) 0.0370(16) Uani 1 1 d .
H6A H 0.4184 0.5105 0.4275 0.044 Uiso 1 1 calc R
H6B H 0.3033 0.4897 0.4262 0.044 Uiso 1 1 calc R
N7 N 0.5816(4) 0.2553(3) 0.46598(17) 0.0247(12) Uani 1 1 d .
H7C H 0.5367 0.2874 0.4863 0.030 Uiso 1 1 calc R
C8 C 0.3710(4) 0.0903(4) 0.3849(2) 0.0293(14) Uani 1 1 d .
H8A H 0.3183 0.1250 0.4032 0.035 Uiso 1 1 calc R
H8B H 0.3622 0.0186 0.3897 0.035 Uiso 1 1 calc R
C11 C 0.6790(4) 0.3011(5) 0.4782(2) 0.0321(15) Uani 1 1 d .
H11A H 0.7317 0.2658 0.4603 0.039 Uiso 1 1 calc R
H11B H 0.6917 0.2969 0.5148 0.039 Uiso 1 1 calc R
C4 C 0.4706(5) 0.4431(4) 0.2775(2) 0.0351(16) Uani 1 1 d .
H4A H 0.4596 0.5094 0.2631 0.042 Uiso 1 1 calc R
H4B H 0.4198 0.3982 0.2643 0.042 Uiso 1 1 calc R
C3 C 0.5722(5) 0.4054(4) 0.2627(2) 0.0328(15) Uani 1 1 d .
H3A H 0.5780 0.4022 0.2256 0.039 Uiso 1 1 calc R
H3B H 0.6229 0.4508 0.2756 0.039 Uiso 1 1 calc R
C1 C 0.6890(4) 0.1613(5) 0.3024(2) 0.0351(15) Uani 1 1 d .
H1A H 0.6358 0.1178 0.2906 0.042 Uiso 1 1 calc R
H1B H 0.7519 0.1287 0.2952 0.042 Uiso 1 1 calc R
C12 C 0.6761(5) 0.4090(5) 0.4616(2) 0.0351(15) Uani 1 1 d .
H12A H 0.6261 0.4448 0.4813 0.042 Uiso 1 1 calc R
H12B H 0.7401 0.4401 0.4682 0.042 Uiso 1 1 calc R
C10 C 0.5738(5) 0.1476(4) 0.4796(2) 0.0365(16) Uani 1 1 d .
H10A H 0.5796 0.1391 0.5165 0.044 Uiso 1 1 calc R
H10B H 0.6267 0.1099 0.4631 0.044 Uiso 1 1 calc R
C9 C 0.4738(5) 0.1104(5) 0.4614(2) 0.0431(18) Uani 1 1 d .
H9A H 0.4654 0.0404 0.4708 0.052 Uiso 1 1 calc R
H9B H 0.4211 0.1490 0.4775 0.052 Uiso 1 1 calc R
C2 C 0.6839(5) 0.2599(5) 0.2752(2) 0.0405(18) Uani 1 1 d .
H2A H 0.7360 0.3041 0.2876 0.049 Uiso 1 1 calc R
H2B H 0.6932 0.2501 0.2386 0.049 Uiso 1 1 calc R

loop_
_atom_site_aniso_label
_atom_site_aniso_U_11
_atom_site_aniso_U_22
_atom_site_aniso_U_33
_atom_site_aniso_U_23
_atom_site_aniso_U_13
_atom_site_aniso_U_12
Er1 0.01916(14) 0.02006(13) 0.01911(13) 0.00022(11) -0.00024(12) 0.00061(10)
Sb1 0.0162(2) 0.01924(18) 0.01977(18) -0.00101(17) -0.00002(19) 0.00030(14)
S4 0.0168(8) 0.0480(9) 0.0334(8) -0.0023(8) 0.0000(7) 0.0030(7)
S3 0.0279(9) 0.0214(8) 0.0752(12) -0.0053(9) -0.0041(10) -0.0043(6)
S2 0.0331(9) 0.0371(9) 0.0238(8) 0.0038(7) -0.0031(7) 0.0078(7)
S1 0.0389(10) 0.0329(9) 0.0209(7) -0.0048(6) 0.0054(7) 0.0040(7)
N5 0.023(3) 0.026(2) 0.016(2) 0.001(2) 0.003(2) -0.001(2)
N4 0.021(3) 0.041(3) 0.021(3) -0.001(2) -0.001(2) 0.001(2)
N2 0.026(3) 0.031(3) 0.021(2) 0.000(2) 0.005(2) -0.006(2)
N6 0.027(3) 0.022(3) 0.027(3) 0.0023(19) -0.002(2) 0.003(2)
N8 0.023(3) 0.031(3) 0.029(3) 0.000(2) -0.001(2) -0.007(2)
N3 0.021(3) 0.024(3) 0.033(3) 0.003(2) -0.002(2) 0.002(2)
C5 0.030(4) 0.020(3) 0.045(4) -0.001(3) -0.007(3) 0.007(3)
C7 0.023(4) 0.029(3) 0.035(4) -0.009(3) -0.003(3) -0.006(3)
N1 0.026(3) 0.044(3) 0.038(3) 0.002(2) 0.000(2) 0.011(3)
C6 0.023(4) 0.037(4) 0.051(4) -0.014(3) -0.002(3) 0.007(3)
N7 0.026(3) 0.025(3) 0.023(3) 0.0003(19) -0.001(2) 0.004(2)
C8 0.027(4) 0.024(3) 0.036(4) 0.004(3) 0.007(3) -0.008(3)
C11 0.030(4) 0.046(4) 0.020(3) -0.002(3) -0.003(3) 0.005(3)
C4 0.050(5) 0.030(3) 0.026(3) 0.009(3) -0.011(3) -0.007(3)
C3 0.042(4) 0.033(4) 0.023(3) 0.006(3) 0.003(3) -0.010(3)
C1 0.022(4) 0.037(4) 0.047(4) -0.014(3) -0.001(3) 0.002(3)
C12 0.031(4) 0.046(4) 0.028(3) -0.004(3) -0.002(3) -0.009(3)
C10 0.055(5) 0.030(3) 0.024(3) 0.008(3) -0.011(3) 0.002(3)
C9 0.066(5) 0.031(4) 0.032(4) 0.016(3) -0.015(4) -0.010(3)
C2 0.032(5) 0.063(5) 0.026(4) -0.006(3) 0.007(3) -0.002(3)

loop_
_atom_type_symbol
_atom_type_description
_atom_type_scat_dispersion_real
_atom_type_scat_dispersion_imag
_atom_type_scat_source
C C 0.0033 0.0016 'International Tables Vol C Tables 4.2.6.8 and 6.1.1.4'
H H 0.0000 0.0000 'International Tables Vol C Tables 4.2.6.8 and 6.1.1.4'
N N 0.0061 0.0033 'International Tables Vol C Tables 4.2.6.8 and 6.1.1.4'
O O 0.0106 0.0060 'International Tables Vol C Tables 4.2.6.8 and 6.1.1.4'
S S 0.1246 0.1234 'International Tables Vol C Tables 4.2.6.8 and 6.1.1.4'
Cl Cl 0.1484 0.1585 'International Tables Vol C Tables 4.2.6.8 and 6.1.1.4'
Er Er -0.2586 4.9576 'International Tables Vol C Tables 4.2.6.8 and 6.1.1.4'
Sb Sb -0.5866 1.5461 'International Tables Vol C Tables 4.2.6.8 and 6.1.1.4'

loop_
_geom_angle_atom_site_label_1
_geom_angle_atom_site_label_2
_geom_angle_atom_site_label_3
_geom_angle
N2 Er1 N6 117.67(15)
N2 Er1 N3 68.45(15)
N6 Er1 N3 141.08(16)
N2 Er1 N7 144.26(16)
N6 Er1 N7 69.02(14)
N3 Er1 N7 130.56(14)
N2 Er1 N8 91.87(14)
N6 Er1 N8 136.07(14)
N3 Er1 N8 77.99(15)
N7 Er1 N8 68.35(14)
N2 Er1 N4 134.71(15)
N6 Er1 N4 86.85(15)
N3 Er1 N4 69.22(15)
N7 Er1 N4 78.27(15)
N8 Er1 N4 94.53(15)
N2 Er1 N5 76.64(14)
N6 Er1 N5 67.36(14)
N3 Er1 N5 78.16(14)
N7 Er1 N5 131.73(14)
N8 Er1 N5 155.97(14)
N4 Er1 N5 79.71(15)
N2 Er1 N1 68.19(15)
N6 Er1 N1 78.05(16)
N3 Er1 N1 132.44(15)
N7 Er1 N1 80.21(15)
N8 Er1 N1 84.83(16)
N4 Er1 N1 157.05(14)
N5 Er1 N1 109.47(15)
S1 Sb1 S4 109.56(6)
S1 Sb1 S3 108.59(6)
S4 Sb1 S3 111.21(6)
S1 Sb1 S2 104.16(6)
S4 Sb1 S2 112.60(6)
S3 Sb1 S2 110.42(6)
C7 N5 Er1 111.8(3)
C7 N5 H5C 109.3
Er1 N5 H5C 109.3
C7 N5 H5D 109.3
Er1 N5 H5D 109.3
H5C N5 H5D 107.9
C6 N4 Er1 111.7(3)
C6 N4 H4C 109.3
Er1 N4 H4C 109.3
C6 N4 H4D 109.3
Er1 N4 H4D 109.3
H4C N4 H4D 107.9
C2 N2 C3 114.5(5)
C2 N2 Er1 114.6(4)
C3 N2 Er1 114.0(3)
C2 N2 H2C 104.0
C3 N2 H2C 104.0
Er1 N2 H2C 104.0
C8 N6 C9 111.3(5)
C8 N6 Er1 115.6(3)
C9 N6 Er1 112.3(3)
C8 N6 H6C 105.6
C9 N6 H6C 105.6
Er1 N6 H6C 105.6
C12 N8 Er1 113.9(3)
C12 N8 H8C 108.8
Er1 N8 H8C 108.8
C12 N8 H8D 108.8
Er1 N8 H8D 108.8
H8C N8 H8D 107.7
C4 N3 C5 114.0(5)
C4 N3 Er1 112.2(3)
C5 N3 Er1 113.0(3)
C4 N3 H3C 105.6
C5 N3 H3C 105.6
Er1 N3 H3C 105.6
N3 C5 C6 108.9(5)
N3 C5 H5A 109.9
C6 C5 H5A 109.9
N3 C5 H5B 109.9
C6 C5 H5B 109.9
H5A C5 H5B 108.3
N5 C7 C8 108.4(4)
N5 C7 H7A 110.0
C8 C7 H7A 110.0
N5 C7 H7B 110.0
C8 C7 H7B 110.0
H7A C7 H7B 108.4
C1 N1 Er1 109.7(3)
C1 N1 H1C 109.7
Er1 N1 H1C 109.7
C1 N1 H1D 109.7
Er1 N1 H1D 109.7
H1C N1 H1D 108.2
N4 C6 C5 109.8(5)
N4 C6 H6A 109.7
C5 C6 H6A 109.7
N4 C6 H6B 109.7
C5 C6 H6B 109.7
H6A C6 H6B 108.2
C11 N7 C10 114.3(5)
C11 N7 Er1 112.5(3)
C10 N7 Er1 112.3(3)
C11 N7 H7C 105.6
C10 N7 H7C 105.6
Er1 N7 H7C 105.6
N6 C8 C7 107.8(4)
N6 C8 H8A 110.1
C7 C8 H8A 110.1
N6 C8 H8B 110.1
C7 C8 H8B 110.1
H8A C8 H8B 108.5
N7 C11 C12 108.1(5)
N7 C11 H11A 110.1
C12 C11 H11A 110.1
N7 C11 H11B 110.1
C12 C11 H11B 110.1
H11A C11 H11B 108.4
N3 C4 C3 108.1(5)
N3 C4 H4A 110.1
C3 C4 H4A 110.1
N3 C4 H4B 110.1
C3 C4 H4B 110.1
H4A C4 H4B 108.4
N2 C3 C4 108.5(4)
N2 C3 H3A 110.0
C4 C3 H3A 110.0
N2 C3 H3B 110.0
C4 C3 H3B 110.0
H3A C3 H3B 108.4
N1 C1 C2 108.7(5)
N1 C1 H1A 109.9
C2 C1 H1A 109.9
N1 C1 H1B 109.9
C2 C1 H1B 109.9
H1A C1 H1B 108.3
N8 C12 C11 110.6(5)
N8 C12 H12A 109.5
C11 C12 H12A 109.5
N8 C12 H12B 109.5
C11 C12 H12B 109.5
H12A C12 H12B 108.1
N7 C10 C9 107.9(5)
N7 C10 H10A 110.1
C9 C10 H10A 110.1
N7 C10 H10B 110.1
C9 C10 H10B 110.1
H10A C10 H10B 108.4
N6 C9 C10 108.8(5)
N6 C9 H9A 109.9
C10 C9 H9A 109.9
N6 C9 H9B 109.9
C10 C9 H9B 109.9
H9A C9 H9B 108.3
N2 C2 C1 108.4(5)
N2 C2 H2A 110.0
C1 C2 H2A 110.0
N2 C2 H2B 110.0
C1 C2 H2B 110.0
H2A C2 H2B 108.4

loop_
_geom_bond_atom_site_label_1
_geom_bond_atom_site_label_2
_geom_bond_distance
Er1 N2 2.486(4)
Er1 N6 2.490(4)
Er1 N3 2.504(4)
Er1 N7 2.510(5)
Er1 N8 2.516(4)
Er1 N4 2.524(4)
Er1 N5 2.550(4)
Er1 N1 2.550(5)
Sb1 S1 2.3202(15)
Sb1 S4 2.3205(15)
Sb1 S3 2.3332(15)
Sb1 S2 2.3449(15)
N5 C7 1.471(6)
N5 H5C 0.9000
N5 H5D 0.9000
N4 C6 1.468(7)
N4 H4C 0.9000
N4 H4D 0.9000
N2 C2 1.467(8)
N2 C3 1.473(7)
N2 H2C 0.9100
N6 C8 1.468(7)
N6 C9 1.485(7)
N6 H6C 0.9100
N8 C12 1.485(7)
N8 H8C 0.9000
N8 H8D 0.9000
N3 C4 1.480(7)
N3 C5 1.485(7)
N3 H3C 0.9100
C5 C6 1.519(8)
C5 H5A 0.9700
C5 H5B 0.9700
C7 C8 1.506(7)
C7 H7A 0.9700
C7 H7B 0.9700
N1 C1 1.475(7)
N1 H1C 0.9000
N1 H1D 0.9000
C6 H6A 0.9700
C6 H6B 0.9700
N7 C11 1.478(7)
N7 C10 1.479(7)
N7 H7C 0.9100
C8 H8A 0.9700
C8 H8B 0.9700
C11 C12 1.501(8)
C11 H11A 0.9700
C11 H11B 0.9700
C4 C3 1.505(8)
C4 H4A 0.9700
C4 H4B 0.9700
C3 H3A 0.9700
C3 H3B 0.9700
C1 C2 1.493(8)
C1 H1A 0.9700
C1 H1B 0.9700
C12 H12A 0.9700
C12 H12B 0.9700
C10 C9 1.508(8)
C10 H10A 0.9700
C10 H10B 0.9700
C9 H9A 0.9700
C9 H9B 0.9700
C2 H2A 0.9700
C2 H2B 0.9700
